data_7201714
loop_
_publ_author_name
'Alshahateet, Solhe F.'
'Bishop, Roger'
'Craig, Donald C.'
'Kooli, Fethi'
'Scudder, Marcia L.'

_publ_section_title
;
 The Janus-like behaviour of sulfur in substituted diquinoline
 inclusion crystal structures
;
_journal_issue 3
_journal_name_full CrystEngComm
_journal_page_first 297
_journal_paper_doi 10.1039/b713533p
_journal_volume 10
_journal_year 2008
_chemical_formula_moiety 'C34 H22 Br2 N2 S,C2 H2 Cl4'
_chemical_formula_sum 'C36 H24 Br2 Cl4 N2 S'
_chemical_formula_weight 818.3
_space_group_IT_number 2
_symmetry_cell_setting triclinic
_symmetry_space_group_name_Hall '-P 1'
_symmetry_space_group_name_H-M 'P -1'
_atom_type_scat_source 'International Tables for X-ray Crystallography, Vol. IV'
_cell_angle_alpha 76.54(3)
_cell_angle_beta 88.64(3)
_cell_angle_gamma 85.93(3)
_cell_formula_units_Z 2
_cell_length_a 10.067(5)
_cell_length_b 10.289(5)
_cell_length_c 17.046(7)
_cell_measurement_reflns_used 11
_cell_measurement_temperature 294
_cell_measurement_theta_max 11
_cell_measurement_theta_min 10
_cell_volume 1712.7(14)
_computing_cell_refinement 'CAD4 Version 5.0, 1989'
_computing_data_collection 'CAD4 Version 5.0, 1989'
_computing_data_reduction 'Local program'
_computing_molecular_graphics 'ORTEP-II, (Johnson, 1976)'
_computing_publication_material 'Local programs'
_computing_structure_refinement 'RAELS, (Rae, 1989)'
_computing_structure_solution 'SIR92 (Altomare et al, 1994)'
_diffrn_measurement_device_type 'Nonius CAD-4'
_diffrn_measurement_method \w--2\q
_diffrn_radiation_type 'Mo K\a'
_diffrn_radiation_wavelength 0.71073
_diffrn_reflns_av_R_equivalents 0.014
_diffrn_reflns_limit_h_max 12
_diffrn_reflns_limit_h_min -12
_diffrn_reflns_limit_k_max 12
_diffrn_reflns_limit_k_min -12
_diffrn_reflns_limit_l_max 20
_diffrn_reflns_limit_l_min 0
_diffrn_reflns_number 6229
_diffrn_reflns_theta_max 25
_diffrn_standards_decay_% 0
_diffrn_standards_interval_time 30min
_diffrn_standards_number 1
_exptl_absorpt_coefficient_mu 2.750
_exptl_absorpt_correction_T_max 0.75
_exptl_absorpt_correction_T_min 0.51
_exptl_absorpt_correction_type analytical
_exptl_absorpt_process_details '(DeMeulenaer & Tompa, 1965)'
_exptl_crystal_colour colourless
_exptl_crystal_density_diffrn 1.59
_exptl_crystal_density_method 'not measured'
_exptl_crystal_description tabular
_exptl_crystal_F_000 816.0
_exptl_crystal_size_max 0.27
_exptl_crystal_size_mid 0.15
_exptl_crystal_size_min 0.07
_refine_diff_density_max 0.68
_refine_diff_density_min -0.81
_refine_ls_extinction_method none
_refine_ls_goodness_of_fit_ref 1.83
_refine_ls_hydrogen_treatment noref
_refine_ls_number_parameters 225
_refine_ls_number_reflns 4087
_refine_ls_R_factor_gt 0.053
_refine_ls_shift/su_max 0.006
_refine_ls_structure_factor_coef F
_refine_ls_weighting_details 'w = 1/[\s^2^(F) + 0.0004F^2^]'
_refine_ls_weighting_scheme calc
_refine_ls_wR_factor_ref 0.064
_reflns_number_gt 4087
_reflns_number_total 6007
_reflns_threshold_expression I>2\s(I)
_cod_data_source_file b713533p.txt
_cod_data_source_block DRB327
_cod_original_cell_volume 1713(1)
_cod_database_code 7201714

loop_
_symmetry_equiv_pos_site_id
_symmetry_equiv_pos_as_xyz
1 x,y,z
2 -x,-y,-z

loop_
_atom_site_label
_atom_site_fract_x
_atom_site_fract_y
_atom_site_fract_z
_atom_site_U_iso_or_equiv
_atom_site_adp_type
_atom_site_type_symbol
_atom_site_occupancy
Br1 0.53425(7) 0.47114(7) 0.88688(4) 0.0542(2) Uani Br 1.0
Br2 0.96084(6) 0.57987(8) 0.57719(4) 0.0591(3) Uani Br 1.0
S1 0.78095(15) 0.45544(15) 0.74713(9) 0.0401(5) Uani S 1.0
N1 0.8171(4) 0.8197(5) 0.7701(3) 0.0345(8) Uani N 1.0
N2 0.4741(4) 0.5756(5) 0.6050(3) 0.038(1) Uani N 1.0
C1 0.8294(5) 0.6258(6) 0.7187(3) 0.0338(6) Uani C 1.0
C2 0.7492(5) 0.7207(5) 0.7597(3) 0.0299(6) Uani C 1.0
C3 0.6131(5) 0.7072(5) 0.7820(3) 0.0289(7) Uani C 1.0
C4 0.5439(5) 0.5853(6) 0.7764(3) 0.0319(8) Uani C 1.0
C5 0.6090(5) 0.5054(6) 0.7196(3) 0.0351(6) Uani C 1.0
C6 0.5909(5) 0.5862(6) 0.6339(3) 0.0333(7) Uani C 1.0
C7 0.6880(5) 0.6704(6) 0.5912(3) 0.0329(9) Uani C 1.0
C8 0.8206(5) 0.6798(6) 0.6272(3) 0.034(1) Uani C 1.0
C9 0.7544(5) 0.9147(6) 0.8038(3) 0.0329(8) Uani C 1.0
C10 0.8312(6) 1.0162(6) 0.8192(4) 0.045(1) Uani C 1.0
C11 0.7730(7) 1.1135(7) 0.8539(4) 0.056(1) Uani C 1.0
C12 0.6371(7) 1.1169(7) 0.8727(5) 0.063(1) Uani C 1.0
C13 0.5592(6) 1.0197(7) 0.8592(4) 0.0529(9) Uani C 1.0
C14 0.6177(5) 0.9144(6) 0.8247(3) 0.0342(9) Uani C 1.0
C15 0.5456(5) 0.8065(5) 0.8124(3) 0.0309(9) Uani C 1.0
C16 0.4416(6) 0.6494(6) 0.5297(4) 0.0404(9) Uani C 1.0
C17 0.3151(6) 0.6368(7) 0.4989(4) 0.050(1) Uani C 1.0
C18 0.2785(7) 0.7073(8) 0.4243(4) 0.059(2) Uani C 1.0
C19 0.3650(7) 0.7934(8) 0.3770(4) 0.061(2) Uani C 1.0
C20 0.4881(6) 0.8088(7) 0.4047(4) 0.052(1) Uani C 1.0
C21 0.5298(6) 0.7350(6) 0.4823(3) 0.0405(9) Uani C 1.0
C22 0.6561(5) 0.7474(6) 0.5150(3) 0.036(1) Uani C 1.0
C23 0.4035(4) 0.7981(4) 0.8388(2) 0.037(2) Uani C 1.0
C24 0.3027(4) 0.8140(5) 0.7831(3) 0.049(2) Uani C 1.0
C25 0.1709(4) 0.7995(5) 0.8098(4) 0.061(2) Uani C 1.0
C26 0.1419(5) 0.7698(5) 0.8903(3) 0.064(2) Uani C 1.0
C27 0.2410(5) 0.7540(5) 0.9456(3) 0.065(2) Uani C 1.0
C28 0.3735(4) 0.7680(5) 0.9202(3) 0.051(2) Uani C 1.0
C29 0.7518(5) 0.8381(5) 0.4664(3) 0.044(2) Uani C 1.0
C30 0.7679(5) 0.9624(5) 0.4811(3) 0.059(2) Uani C 1.0
C31 0.8618(6) 1.0440(5) 0.4365(3) 0.078(2) Uani C 1.0
C32 0.9371(5) 1.0010(6) 0.3787(3) 0.082(2) Uani C 1.0
C33 0.9218(5) 0.8783(7) 0.3638(3) 0.079(2) Uani C 1.0
C34 0.8284(5) 0.7952(5) 0.4078(3) 0.059(2) Uani C 1.0
Cl1T 0.2314(3) 0.2990(4) 1.0090(2) 0.170(2) Uani Cl 1.0
Cl2T 0.0115(2) 0.4201(3) 0.9010(2) 0.1014(8) Uani Cl 1.0
Cl3T 0.1667(3) 0.1503(3) 0.8659(3) 0.191(2) Uani Cl 1.0
Cl4T 0.2141(4) 0.4145(5) 0.7555(2) 0.182(2) Uani Cl 1.0
C1T 0.1853(6) 0.3819(9) 0.9086(4) 0.096(3) Uani C 1.0
C2T 0.2378(10) 0.3069(7) 0.8547(6) 0.126(4) Uani C 1.0
HC1 0.9247 0.6252 0.7343 0.037 Uani H 1.0
HC4 0.4509 0.6147 0.7575 0.031 Uani H 1.0
HC5 0.5605 0.4221 0.7255 0.039 Uani H 1.0
HC8 0.8411 0.7762 0.6145 0.033 Uani H 1.0
HC10 0.9280 1.0167 0.8047 0.054 Uani H 1.0
HC11 0.8285 1.1832 0.8660 0.069 Uani H 1.0
HC12 0.5959 1.1909 0.8961 0.083 Uani H 1.0
HC13 0.4622 1.0225 0.8735 0.068 Uani H 1.0
HC17 0.2522 0.5755 0.5326 0.056 Uani H 1.0
HC18 0.1889 0.6973 0.4030 0.069 Uani H 1.0
HC19 0.3368 0.8448 0.3220 0.073 Uani H 1.0
HC20 0.5487 0.8720 0.3704 0.060 Uani H 1.0
HC24 0.3239 0.8358 0.7241 0.062 Uani H 1.0
HC25 0.0976 0.8110 0.7696 0.082 Uani H 1.0
HC26 0.0475 0.7596 0.9089 0.079 Uani H 1.0
HC27 0.2188 0.7322 1.0045 0.091 Uani H 1.0
HC28 0.4460 0.7564 0.9608 0.065 Uani H 1.0
HC30 0.7128 0.9940 0.5235 0.073 Uani H 1.0
HC31 0.8738 1.1341 0.4469 0.104 Uani H 1.0
HC32 1.0040 1.0598 0.3470 0.104 Uani H 1.0
HC33 0.9774 0.8476 0.3213 0.106 Uani H 1.0
HC34 0.8172 0.7053 0.3969 0.073 Uani H 1.0
HC1T 0.2285 0.4690 0.8956 0.096 Uani H 1.0
HC2T 0.3357 0.2893 0.8644 0.126 Uani H 1.0

loop_
_atom_site_aniso_label
_atom_site_aniso_U_11
_atom_site_aniso_U_22
_atom_site_aniso_U_33
_atom_site_aniso_U_12
_atom_site_aniso_U_13
_atom_site_aniso_U_23
_atom_site_aniso_type_symbol
Br1 0.0697(5) 0.0451(4) 0.0448(4) -0.0140(3) 0.0116(3) -0.0024(3) Br
Br2 0.0387(4) 0.0866(6) 0.0558(5) 0.0024(4) 0.0115(3) -0.0275(4) Br
S1 0.0381(8) 0.0351(7) 0.0463(9) 0.0004(6) -0.0015(6) -0.0087(6) S
N1 0.032(2) 0.040(2) 0.031(2) -0.007(1) 0.002(1) -0.005(1) N
N2 0.031(2) 0.046(2) 0.042(2) -0.007(1) 0.005(1) -0.019(1) N
C1 0.029(1) 0.0375(8) 0.035(1) -0.0015(6) -0.0003(8) -0.0094(8) C
C2 0.027(1) 0.0349(8) 0.027(1) -0.0039(7) 0.000(1) -0.0061(8) C
C3 0.029(1) 0.0330(8) 0.025(2) -0.0055(7) 0.000(1) -0.0045(8) C
C4 0.033(1) 0.0323(8) 0.030(1) -0.0068(9) 0.001(1) -0.0043(8) C
C5 0.0354(8) 0.0324(8) 0.038(2) -0.0053(8) 0.0012(9) -0.0087(7) C
C6 0.032(1) 0.0366(9) 0.034(1) -0.0065(8) 0.002(1) -0.013(1) C
C7 0.031(2) 0.041(1) 0.031(1) -0.0061(9) 0.003(1) -0.0136(8) C
C8 0.029(1) 0.041(1) 0.034(1) -0.0042(9) 0.003(1) -0.0133(7) C
C9 0.038(1) 0.031(1) 0.027(2) -0.006(1) -0.003(1) 0.000(1) C
C10 0.052(2) 0.040(2) 0.041(2) -0.016(2) -0.002(2) -0.006(2) C
C11 0.070(3) 0.041(2) 0.060(3) -0.014(2) -0.006(2) -0.016(2) C
C12 0.070(3) 0.045(2) 0.080(3) -0.001(2) -0.004(3) -0.031(2) C
C13 0.051(2) 0.044(2) 0.069(3) 0.004(2) -0.002(2) -0.026(2) C
C14 0.037(1) 0.030(1) 0.034(2) 0.001(1) -0.004(1) -0.005(1) C
C15 0.029(2) 0.032(1) 0.029(2) 0.001(1) -0.002(1) -0.004(1) C
C16 0.032(1) 0.050(2) 0.044(1) -0.003(1) 0.001(1) -0.020(1) C
C17 0.036(1) 0.067(3) 0.055(2) -0.005(1) -0.004(1) -0.025(2) C
C18 0.044(2) 0.078(3) 0.059(2) -0.001(2) -0.013(2) -0.025(2) C
C19 0.055(2) 0.075(3) 0.052(2) -0.001(2) -0.016(2) -0.016(2) C
C20 0.052(2) 0.062(3) 0.043(2) -0.004(2) -0.008(1) -0.011(1) C
C21 0.038(1) 0.047(2) 0.039(1) -0.002(1) 0.000(1) -0.015(1) C
C22 0.035(1) 0.041(2) 0.034(2) -0.004(1) 0.004(1) -0.013(2) C
C23 0.032(2) 0.033(3) 0.045(2) 0.000(1) 0.002(1) -0.008(2) C
C24 0.032(2) 0.054(3) 0.056(2) -0.002(2) -0.004(1) -0.006(2) C
C25 0.032(2) 0.067(4) 0.079(3) -0.004(2) -0.002(1) -0.006(3) C
C26 0.036(1) 0.065(4) 0.086(3) -0.004(2) 0.014(2) -0.011(3) C
C27 0.045(2) 0.083(4) 0.066(2) -0.009(2) 0.019(2) -0.014(3) C
C28 0.041(2) 0.064(3) 0.048(2) -0.006(2) 0.009(1) -0.011(2) C
C29 0.045(2) 0.052(2) 0.033(2) -0.009(2) -0.003(2) -0.004(2) C
C30 0.069(3) 0.053(3) 0.054(3) -0.021(2) -0.005(2) -0.006(2) C
C31 0.083(4) 0.073(3) 0.070(4) -0.039(3) -0.013(2) 0.008(2) C
C32 0.065(3) 0.108(4) 0.057(3) -0.040(3) -0.008(2) 0.020(3) C
C33 0.061(3) 0.117(5) 0.050(3) -0.024(3) 0.013(2) 0.000(3) C
C34 0.055(3) 0.080(3) 0.041(2) -0.012(2) 0.010(2) -0.011(2) C
Cl1T 0.110(2) 0.281(5) 0.078(2) -0.061(3) -0.036(2) 0.060(2) Cl
Cl2T 0.059(1) 0.125(2) 0.111(2) -0.012(1) -0.012(1) -0.006(2) Cl
Cl3T 0.118(3) 0.101(2) 0.372(6) -0.030(2) -0.038(3) -0.083(3) Cl
Cl4T 0.221(4) 0.259(5) 0.075(2) -0.078(4) 0.001(2) -0.038(3) Cl
C1T 0.056(6) 0.124(9) 0.116(8) -0.032(5) 0.004(5) -0.036(7) C
C2T 0.079(7) 0.121(9) 0.197(9) -0.041(7) 0.004(8) -0.066(9) C

loop_
_geom_angle_atom_site_label_1
_geom_angle_atom_site_label_2
_geom_angle_atom_site_label_3
_geom_angle
_geom_angle_site_symmetry_1
_geom_angle_site_symmetry_2
_geom_angle_site_symmetry_3
_geom_angle_publ_flag
C1 S1 C5 92.6(3) 1_555 1_555 1_555 no
C2 N1 C9 118.5(5) 1_555 1_555 1_555 no
C6 N2 C16 118.8(5) 1_555 1_555 1_555 no
S1 C1 C2 113.9(4) 1_555 1_555 1_555 no
S1 C1 C8 110.7(4) 1_555 1_555 1_555 no
C2 C1 C8 108.9(4) 1_555 1_555 1_555 no
N1 C2 C1 112.9(5) 1_555 1_555 1_555 no
N1 C2 C3 123.6(5) 1_555 1_555 1_555 no
C1 C2 C3 123.5(5) 1_555 1_555 1_555 no
C2 C3 C4 121.4(5) 1_555 1_555 1_555 no
C2 C3 C15 118.8(5) 1_555 1_555 1_555 no
C4 C3 C15 119.8(5) 1_555 1_555 1_555 no
Br1 C4 C3 107.1(3) 1_555 1_555 1_555 no
Br1 C4 C5 110.1(4) 1_555 1_555 1_555 no
C3 C4 C5 115.1(4) 1_555 1_555 1_555 no
S1 C5 C4 110.7(4) 1_555 1_555 1_555 no
S1 C5 C6 114.1(4) 1_555 1_555 1_555 no
C4 C5 C6 108.6(4) 1_555 1_555 1_555 no
N2 C6 C5 112.6(5) 1_555 1_555 1_555 no
N2 C6 C7 123.9(5) 1_555 1_555 1_555 no
C5 C6 C7 123.4(5) 1_555 1_555 1_555 no
C6 C7 C8 121.9(5) 1_555 1_555 1_555 no
C6 C7 C22 118.2(5) 1_555 1_555 1_555 no
C8 C7 C22 119.9(5) 1_555 1_555 1_555 no
Br2 C8 C1 107.4(4) 1_555 1_555 1_555 no
Br2 C8 C7 109.7(4) 1_555 1_555 1_555 no
C1 C8 C7 115.1(4) 1_555 1_555 1_555 no
N1 C9 C10 117.8(5) 1_555 1_555 1_555 no
N1 C9 C14 122.6(5) 1_555 1_555 1_555 no
C10 C9 C14 119.6(5) 1_555 1_555 1_555 no
C9 C10 C11 120.1(6) 1_555 1_555 1_555 no
C10 C11 C12 120.9(6) 1_555 1_555 1_555 no
C11 C12 C13 120.8(6) 1_555 1_555 1_555 no
C12 C13 C14 119.7(6) 1_555 1_555 1_555 no
C9 C14 C13 118.8(5) 1_555 1_555 1_555 no
C9 C14 C15 117.9(5) 1_555 1_555 1_555 no
C13 C14 C15 123.2(5) 1_555 1_555 1_555 no
C3 C15 C14 118.5(5) 1_555 1_555 1_555 no
C3 C15 C23 122.0(5) 1_555 1_555 1_555 no
C14 C15 C23 119.4(5) 1_555 1_555 1_555 no
N2 C16 C17 118.3(6) 1_555 1_555 1_555 no
N2 C16 C21 122.1(5) 1_555 1_555 1_555 no
C17 C16 C21 119.6(6) 1_555 1_555 1_555 no
C16 C17 C18 120.5(6) 1_555 1_555 1_555 no
C17 C18 C19 120.3(6) 1_555 1_555 1_555 no
C18 C19 C20 120.9(6) 1_555 1_555 1_555 no
C19 C20 C21 120.0(6) 1_555 1_555 1_555 no
C16 C21 C20 118.6(6) 1_555 1_555 1_555 no
C16 C21 C22 118.6(5) 1_555 1_555 1_555 no
C20 C21 C22 122.7(6) 1_555 1_555 1_555 no
C7 C22 C21 118.4(5) 1_555 1_555 1_555 no
C7 C22 C29 121.6(5) 1_555 1_555 1_555 no
C21 C22 C29 120.0(5) 1_555 1_555 1_555 no
C15 C23 C24 120.9(4) 1_555 1_555 1_555 no
C15 C23 C28 119.3(4) 1_555 1_555 1_555 no
C24 C23 C28 119.8(4) 1_555 1_555 1_555 no
C23 C24 C25 119.7(3) 1_555 1_555 1_555 no
C24 C25 C26 120.2(4) 1_555 1_555 1_555 no
C25 C26 C27 120.5(5) 1_555 1_555 1_555 no
C26 C27 C28 120.2(4) 1_555 1_555 1_555 no
C23 C28 C27 119.7(3) 1_555 1_555 1_555 no
C22 C29 C30 120.8(4) 1_555 1_555 1_555 no
C22 C29 C34 119.4(4) 1_555 1_555 1_555 no
C30 C29 C34 119.8(4) 1_555 1_555 1_555 no
C29 C30 C31 119.7(3) 1_555 1_555 1_555 no
C30 C31 C32 120.2(4) 1_555 1_555 1_555 no
C31 C32 C33 120.5(5) 1_555 1_555 1_555 no
C32 C33 C34 120.2(4) 1_555 1_555 1_555 no
C29 C34 C33 119.7(3) 1_555 1_555 1_555 no
Cl1T C1T Cl2T 111.3(5) 1_555 1_555 1_555 no
Cl1T C1T C2T 109.7(6) 1_555 1_555 1_555 no
Cl2T C1T C2T 114.3(6) 1_555 1_555 1_555 no
Cl3T C2T Cl4T 113.1(6) 1_555 1_555 1_555 no
Cl3T C2T C1T 113.5(7) 1_555 1_555 1_555 no
Cl4T C2T C1T 105.6(5) 1_555 1_555 1_555 no

loop_
_geom_bond_atom_site_label_1
_geom_bond_atom_site_label_2
_geom_bond_distance
_geom_bond_site_symmetry_1
_geom_bond_site_symmetry_2
_geom_bond_publ_flag
Br1 C4 1.978(5) 1_555 1_555 no
Br2 C8 1.980(5) 1_555 1_555 no
S1 C1 1.806(6) 1_555 1_555 no
S1 C5 1.811(6) 1_555 1_555 no
N1 C2 1.313(6) 1_555 1_555 no
N1 C9 1.357(7) 1_555 1_555 no
N2 C6 1.307(7) 1_555 1_555 no
N2 C16 1.364(7) 1_555 1_555 no
C1 C2 1.508(7) 1_555 1_555 no
C1 C8 1.531(7) 1_555 1_555 no
C2 C3 1.421(7) 1_555 1_555 no
C3 C4 1.501(7) 1_555 1_555 no
C3 C15 1.380(7) 1_555 1_555 no
C4 C5 1.519(7) 1_555 1_555 no
C5 C6 1.513(7) 1_555 1_555 no
C6 C7 1.424(7) 1_555 1_555 no
C7 C8 1.501(7) 1_555 1_555 no
C7 C22 1.387(7) 1_555 1_555 no
C9 C10 1.418(8) 1_555 1_555 no
C9 C14 1.413(8) 1_555 1_555 no
C10 C11 1.368(9) 1_555 1_555 no
C11 C12 1.398(9) 1_555 1_555 no
C12 C13 1.376(9) 1_555 1_555 no
C13 C14 1.434(8) 1_555 1_555 no
C14 C15 1.426(7) 1_555 1_555 no
C15 C23 1.491(7) 1_555 1_555 no
C16 C17 1.414(8) 1_555 1_555 no
C16 C21 1.400(8) 1_555 1_555 no
C17 C18 1.355(9) 1_555 1_555 no
C18 C19 1.392(10) 1_555 1_555 no
C19 C20 1.370(9) 1_555 1_555 no
C20 C21 1.419(8) 1_555 1_555 no
C21 C22 1.426(8) 1_555 1_555 no
C22 C29 1.488(7) 1_555 1_555 no
C23 C24 1.381(4) 1_555 1_555 no
C23 C28 1.381(4) 1_555 1_555 no
C24 C25 1.400(4) 1_555 1_555 no
C25 C26 1.364(4) 1_555 1_555 no
C26 C27 1.364(4) 1_555 1_555 no
C27 C28 1.400(4) 1_555 1_555 no
C29 C30 1.381(4) 1_555 1_555 no
C29 C34 1.381(4) 1_555 1_555 no
C30 C31 1.400(4) 1_555 1_555 no
C31 C32 1.364(4) 1_555 1_555 no
C32 C33 1.364(4) 1_555 1_555 no
C33 C34 1.400(4) 1_555 1_555 no
Cl1T C1T 1.781(5) 1_555 1_555 no
Cl2T C1T 1.767(6) 1_555 1_555 no
Cl3T C2T 1.777(6) 1_555 1_555 no
Cl4T C2T 1.803(8) 1_555 1_555 no
C1T C2T 1.403(13) 1_555 1_555 no
